data_4084932
loop_
_publ_author_name
'Zhai, Feng'
'Jordan, Richard F.'

_publ_section_title
;
 Hydrogen Bonding Behavior of Amide-Functionalized \a-Diimine Palladium
 Complexes
;
_journal_issue 24
_journal_name_full Organometallics
_journal_page_first 7176
_journal_paper_doi 10.1021/om500978n
_journal_volume 33
_journal_year 2014
_chemical_formula_sum 'C27 H37 N3 O'
_chemical_formula_weight 419.59
_chemical_name_systematic
; 
 ? 
;
_space_group_crystal_system monoclinic
_space_group_IT_number 14
_symmetry_space_group_name_Hall '-P 2ybc'
_symmetry_space_group_name_H-M 'P 1 21/c 1'
_atom_sites_solution_hydrogens geom
_atom_sites_solution_primary direct
_atom_sites_solution_secondary difmap
_audit_creation_method SHELXL-97
_cell_angle_alpha 90.00
_cell_angle_beta 121.97(3)
_cell_angle_gamma 90.00
_cell_formula_units_Z 8
_cell_length_a 14.480(7)
_cell_length_b 20.124(10)
_cell_length_c 19.247(7)
_cell_measurement_reflns_used 1484
_cell_measurement_temperature 100(2)
_cell_measurement_theta_max 17.23
_cell_measurement_theta_min 2.35
_cell_volume 4758(4)
_computing_cell_refinement 'APEX2 (Bruker AXS Inc., 2014)'
_computing_data_collection 'APEX2 (Bruker AXS Inc., 2014)'
_computing_data_reduction 'APEX2 (Bruker AXS Inc., 2014)'
_computing_molecular_graphics 'APEX2 (Bruker AXS Inc., 2014)'
_computing_publication_material 'APEX2 (Bruker AXS Inc., 2014)'
_computing_structure_refinement 'SHELXL-97 (Sheldrick, 1997)'
_computing_structure_solution 'SHELXS-97 (Sheldrick, 1990)'
_diffrn_ambient_temperature 100(2)
_diffrn_measured_fraction_theta_full 1.000
_diffrn_measured_fraction_theta_max 0.995
_diffrn_measurement_device_type 'Bruker SMART APEX CCD area-detector'
_diffrn_measurement_method '0.30\% \w scans'
_diffrn_radiation_monochromator graphite
_diffrn_radiation_source 'fine-focus sealed tube'
_diffrn_radiation_type MoK\a
_diffrn_radiation_wavelength 0.71073
_diffrn_reflns_av_R_equivalents 0.1937
_diffrn_reflns_av_sigmaI/netI 0.2595
_diffrn_reflns_limit_h_max 17
_diffrn_reflns_limit_h_min -17
_diffrn_reflns_limit_k_max 24
_diffrn_reflns_limit_k_min -24
_diffrn_reflns_limit_l_max 23
_diffrn_reflns_limit_l_min -23
_diffrn_reflns_number 46028
_diffrn_reflns_theta_full 25.00
_diffrn_reflns_theta_max 25.33
_diffrn_reflns_theta_min 1.61
_diffrn_standards_number 0
_exptl_absorpt_coefficient_mu 0.071
_exptl_absorpt_correction_T_max 0.9831
_exptl_absorpt_correction_T_min 0.9747
_exptl_absorpt_correction_type multi-scan
_exptl_absorpt_process_details
;
SADABS V2012/1 (Bruker AXS Inc.)
;
_exptl_crystal_colour colorless
_exptl_crystal_density_diffrn 1.172
_exptl_crystal_density_method 'not measured'
_exptl_crystal_description block
_exptl_crystal_F_000 1824
_exptl_crystal_size_max 0.36
_exptl_crystal_size_mid 0.32
_exptl_crystal_size_min 0.24
_refine_diff_density_max 0.198
_refine_diff_density_min -0.273
_refine_diff_density_rms 0.044
_refine_ls_extinction_method none
_refine_ls_goodness_of_fit_ref 0.839
_refine_ls_hydrogen_treatment mixed
_refine_ls_matrix_type full
_refine_ls_number_parameters 583
_refine_ls_number_reflns 8665
_refine_ls_number_restraints 0
_refine_ls_restrained_S_all 0.839
_refine_ls_R_factor_all 0.2228
_refine_ls_R_factor_gt 0.0691
_refine_ls_shift/su_max 0.001
_refine_ls_shift/su_mean 0.000
_refine_ls_structure_factor_coef Fsqd
_refine_ls_weighting_details 'calc w=1/[\s^2^(Fo^2^)+(0.0103P)^2^+0.0000P] where P=(Fo^2^+2Fc^2^)/3'
_refine_ls_weighting_scheme calc
_refine_ls_wR_factor_gt 0.0813
_refine_ls_wR_factor_ref 0.0988
_reflns_number_gt 2698
_reflns_number_total 8665
_reflns_threshold_expression I>2\s(I)
_cod_data_source_file om500978n_si_002.cif
_cod_data_source_block 4d'
_cod_depositor_comments 'Adding full bibliography for 4084931--4084938.cif.'
_cod_original_sg_symbol_H-M P21/c
_cod_database_code 4084932

loop_
_symmetry_equiv_pos_as_xyz
'x, y, z'
'-x, y+1/2, -z+1/2'
'-x, -y, -z'
'x, -y-1/2, z-1/2'

loop_
_atom_site_label
_atom_site_type_symbol
_atom_site_fract_x
_atom_site_fract_y
_atom_site_fract_z
_atom_site_U_iso_or_equiv
_atom_site_adp_type
_atom_site_occupancy
_atom_site_symmetry_multiplicity
_atom_site_calc_flag
_atom_site_refinement_flags
N1 N 0.4208(3) 0.82616(18) 0.0828(2) 0.0373(11) Uani 1 1 d .
N2 N 0.3378(3) 0.7140(2) -0.0572(2) 0.0375(11) Uani 1 1 d .
H2N H 0.268(3) 0.6906(18) -0.079(2) 0.045 Uiso 1 1 d .
N3 N 0.4398(3) 0.80755(19) -0.0457(2) 0.0407(11) Uani 1 1 d .
N4 N 0.9446(3) 0.95718(18) 0.2606(2) 0.0348(11) Uani 1 1 d .
N5 N 0.9317(3) 0.83182(17) 0.2924(2) 0.0360(11) Uani 1 1 d .
N6 N 0.8424(3) 0.81930(19) 0.1512(2) 0.0367(11) Uani 1 1 d .
H6N H 0.781(3) 0.8153(19) 0.105(2) 0.044 Uiso 1 1 d .
O1 O 0.6214(2) 0.80297(15) 0.01840(18) 0.0491(10) Uani 1 1 d .
O2 O 1.1130(2) 0.81967(15) 0.37044(18) 0.0409(9) Uani 1 1 d .
C1 C 0.4215(4) 0.8421(3) 0.1553(3) 0.0421(14) Uani 1 1 d .
C2 C 0.4400(4) 0.7932(2) 0.2117(3) 0.0439(14) Uani 1 1 d .
C3 C 0.4476(4) 0.8109(3) 0.2844(3) 0.0496(15) Uani 1 1 d .
H3 H 0.4610 0.7775 0.3235 0.060 Uiso 1 1 calc R
C4 C 0.4361(4) 0.8754(3) 0.3006(3) 0.0566(16) Uani 1 1 d .
H4 H 0.4411 0.8867 0.3504 0.068 Uiso 1 1 calc R
C5 C 0.4170(4) 0.9242(3) 0.2436(3) 0.0573(16) Uani 1 1 d .
H5 H 0.4091 0.9692 0.2545 0.069 Uiso 1 1 calc R
C6 C 0.4094(4) 0.9075(3) 0.1709(3) 0.0452(15) Uani 1 1 d .
C7 C 0.4555(4) 0.7218(2) 0.1963(3) 0.0472(14) Uani 1 1 d .
H7 H 0.4506 0.7198 0.1425 0.057 Uiso 1 1 calc R
C8 C 0.5658(3) 0.6972(2) 0.2608(3) 0.0640(17) Uani 1 1 d .
H8A H 0.6216 0.7273 0.2648 0.096 Uiso 1 1 calc R
H8B H 0.5772 0.6526 0.2463 0.096 Uiso 1 1 calc R
H8C H 0.5710 0.6956 0.3137 0.096 Uiso 1 1 calc R
C9 C 0.3688(3) 0.6773(2) 0.1908(3) 0.0735(18) Uani 1 1 d .
H9A H 0.3714 0.6786 0.2427 0.110 Uiso 1 1 calc R
H9B H 0.3810 0.6317 0.1796 0.110 Uiso 1 1 calc R
H9C H 0.2972 0.6926 0.1464 0.110 Uiso 1 1 calc R
C10 C 0.3926(4) 0.9610(2) 0.1086(3) 0.0516(15) Uani 1 1 d .
H10 H 0.3395 0.9434 0.0527 0.062 Uiso 1 1 calc R
C11 C 0.5002(3) 0.9716(2) 0.1148(3) 0.0609(16) Uani 1 1 d .
H11A H 0.5516 0.9930 0.1671 0.091 Uiso 1 1 calc R
H11B H 0.4891 0.9999 0.0696 0.091 Uiso 1 1 calc R
H11C H 0.5296 0.9285 0.1117 0.091 Uiso 1 1 calc R
C12 C 0.3507(4) 1.0262(2) 0.1176(3) 0.0631(17) Uani 1 1 d .
H12A H 0.2808 1.0195 0.1133 0.095 Uiso 1 1 calc R
H12B H 0.3407 1.0565 0.0742 0.095 Uiso 1 1 calc R
H12C H 0.4031 1.0455 0.1712 0.095 Uiso 1 1 calc R
C13 C 0.3343(4) 0.8076(2) 0.0205(3) 0.0380(14) Uani 1 1 d .
C14 C 0.2253(3) 0.8007(2) 0.0117(2) 0.0472(14) Uani 1 1 d .
H14A H 0.2343 0.8042 0.0658 0.071 Uiso 1 1 calc R
H14B H 0.1937 0.7574 -0.0125 0.071 Uiso 1 1 calc R
H14C H 0.1769 0.8361 -0.0238 0.071 Uiso 1 1 calc R
C15 C 0.3397(4) 0.7855(2) -0.0536(3) 0.0382(13) Uani 1 1 d .
C16 C 0.2432(3) 0.8116(2) -0.1332(2) 0.0466(14) Uani 1 1 d .
H16A H 0.2567 0.8055 -0.1775 0.070 Uiso 1 1 calc R
H16B H 0.2331 0.8589 -0.1273 0.070 Uiso 1 1 calc R
H16C H 0.1775 0.7871 -0.1460 0.070 Uiso 1 1 calc R
C17 C 0.4416(3) 0.8768(2) -0.0696(3) 0.0491(15) Uani 1 1 d .
H17A H 0.5158 0.8888 -0.0537 0.074 Uiso 1 1 calc R
H17B H 0.4172 0.9063 -0.0419 0.074 Uiso 1 1 calc R
H17C H 0.3928 0.8815 -0.1290 0.074 Uiso 1 1 calc R
C18 C 0.5359(4) 0.7773(3) 0.0026(3) 0.0399(14) Uani 1 1 d .
C19 C 0.5301(4) 0.7102(2) 0.0310(3) 0.0375(13) Uani 1 1 d .
C20 C 0.6234(4) 0.6792(3) 0.0857(3) 0.0514(15) Uani 1 1 d .
H20 H 0.6910 0.7014 0.1072 0.062 Uiso 1 1 calc R
C21 C 0.6210(4) 0.6160(2) 0.1103(3) 0.0541(16) Uani 1 1 d .
H21 H 0.6864 0.5940 0.1491 0.065 Uiso 1 1 calc R
C22 C 0.5207(4) 0.5844(2) 0.0775(3) 0.0549(16) Uani 1 1 d .
H22 H 0.5193 0.5401 0.0941 0.066 Uiso 1 1 calc R
C23 C 0.4237(4) 0.6144(2) 0.0223(3) 0.0416(14) Uani 1 1 d .
C24 C 0.4294(4) 0.6794(3) -0.0008(3) 0.0387(13) Uani 1 1 d .
C25 C 0.3170(4) 0.5793(2) -0.0117(3) 0.0474(15) Uani 1 1 d .
H25 H 0.2636 0.6121 -0.0139 0.057 Uiso 1 1 calc R
C26 C 0.2749(3) 0.5564(2) -0.0987(3) 0.0525(15) Uani 1 1 d .
H26A H 0.2780 0.5934 -0.1305 0.079 Uiso 1 1 calc R
H26B H 0.1994 0.5412 -0.1240 0.079 Uiso 1 1 calc R
H26C H 0.3201 0.5197 -0.0977 0.079 Uiso 1 1 calc R
C27 C 0.3215(3) 0.5207(2) 0.0397(3) 0.0607(16) Uani 1 1 d .
H27A H 0.3678 0.4858 0.0384 0.091 Uiso 1 1 calc R
H27B H 0.2479 0.5033 0.0175 0.091 Uiso 1 1 calc R
H27C H 0.3517 0.5352 0.0963 0.091 Uiso 1 1 calc R
C28 C 0.9703(4) 1.0241(2) 0.2567(3) 0.0388(14) Uani 1 1 d .
C29 C 1.0089(4) 1.0439(2) 0.2071(3) 0.0415(14) Uani 1 1 d .
C30 C 1.0431(3) 1.1078(2) 0.2115(3) 0.0416(14) Uani 1 1 d .
H30 H 1.0683 1.1213 0.1771 0.050 Uiso 1 1 calc R
C31 C 1.0419(4) 1.1525(2) 0.2639(3) 0.0470(15) Uani 1 1 d .
H31 H 1.0671 1.1967 0.2670 0.056 Uiso 1 1 calc R
C32 C 1.0032(4) 1.1323(2) 0.3130(3) 0.0484(15) Uani 1 1 d .
H32 H 1.0002 1.1635 0.3488 0.058 Uiso 1 1 calc R
C33 C 0.9697(4) 1.0690(3) 0.3108(3) 0.0393(14) Uani 1 1 d .
C34 C 1.0122(4) 0.9958(2) 0.1474(3) 0.0478(15) Uani 1 1 d .
H34 H 0.9857 0.9516 0.1534 0.057 Uiso 1 1 calc R
C35 C 0.9389(3) 1.0183(2) 0.0593(3) 0.0566(16) Uani 1 1 d .
H35A H 0.8650 1.0253 0.0476 0.085 Uiso 1 1 calc R
H35B H 0.9376 0.9842 0.0225 0.085 Uiso 1 1 calc R
H35C H 0.9668 1.0600 0.0510 0.085 Uiso 1 1 calc R
C36 C 1.1291(3) 0.9877(2) 0.1691(3) 0.0534(15) Uani 1 1 d .
H36A H 1.1322 0.9532 0.1344 0.080 Uiso 1 1 calc R
H36B H 1.1754 0.9747 0.2268 0.080 Uiso 1 1 calc R
H36C H 1.1551 1.0299 0.1602 0.080 Uiso 1 1 calc R
C37 C 0.9288(4) 1.0467(2) 0.3639(3) 0.0436(14) Uani 1 1 d .
H37 H 0.9535 0.9997 0.3800 0.052 Uiso 1 1 calc R
C38 C 0.9703(4) 1.0853(2) 0.4417(3) 0.081(2) Uani 1 1 d .
H38A H 1.0500 1.0871 0.4718 0.122 Uiso 1 1 calc R
H38B H 0.9471 1.0635 0.4755 0.122 Uiso 1 1 calc R
H38C H 0.9410 1.1306 0.4285 0.122 Uiso 1 1 calc R
C39 C 0.8049(4) 1.0460(2) 0.3163(3) 0.0694(17) Uani 1 1 d .
H39A H 0.7775 1.0917 0.3031 0.104 Uiso 1 1 calc R
H39B H 0.7802 1.0252 0.3497 0.104 Uiso 1 1 calc R
H39C H 0.7773 1.0207 0.2656 0.104 Uiso 1 1 calc R
C40 C 0.8580(4) 0.9308(2) 0.2065(3) 0.0352(13) Uani 1 1 d .
C41 C 0.7677(3) 0.9637(2) 0.1301(2) 0.0508(15) Uani 1 1 d .
H41A H 0.7008 0.9633 0.1312 0.076 Uiso 1 1 calc R
H41B H 0.7556 0.9394 0.0818 0.076 Uiso 1 1 calc R
H41C H 0.7880 1.0097 0.1277 0.076 Uiso 1 1 calc R
C42 C 0.8420(4) 0.8565(2) 0.2152(3) 0.0360(13) Uani 1 1 d .
C43 C 0.7348(3) 0.84373(18) 0.2095(2) 0.0413(14) Uani 1 1 d .
H43A H 0.6743 0.8518 0.1533 0.062 Uiso 1 1 calc R
H43B H 0.7285 0.8736 0.2470 0.062 Uiso 1 1 calc R
H43C H 0.7324 0.7975 0.2246 0.062 Uiso 1 1 calc R
C44 C 0.9295(3) 0.84226(19) 0.3661(2) 0.0432(14) Uani 1 1 d .
H44A H 0.8716 0.8151 0.3637 0.065 Uiso 1 1 calc R
H44B H 0.9156 0.8893 0.3704 0.065 Uiso 1 1 calc R
H44C H 0.9998 0.8294 0.4141 0.065 Uiso 1 1 calc R
C45 C 1.0304(4) 0.8255(2) 0.3034(3) 0.0399(14) Uani 1 1 d .
C46 C 1.0325(4) 0.8210(2) 0.2275(3) 0.0323(13) Uani 1 1 d .
C47 C 1.1306(4) 0.8171(2) 0.2324(3) 0.0372(13) Uani 1 1 d .
H47 H 1.1964 0.8210 0.2842 0.045 Uiso 1 1 calc R
C48 C 1.1350(4) 0.8078(2) 0.1638(3) 0.0454(14) Uani 1 1 d .
H48 H 1.2028 0.8041 0.1674 0.054 Uiso 1 1 calc R
C49 C 1.0384(4) 0.8038(2) 0.0895(3) 0.0402(14) Uani 1 1 d .
H49 H 1.0416 0.7986 0.0418 0.048 Uiso 1 1 calc R
C50 C 0.9379(4) 0.8068(2) 0.0800(3) 0.0342(13) Uani 1 1 d .
C51 C 0.9368(4) 0.8160(2) 0.1521(3) 0.0348(13) Uani 1 1 d .
C52 C 0.8336(4) 0.8019(2) -0.0015(3) 0.0378(13) Uani 1 1 d .
H52 H 0.7777 0.8295 0.0007 0.045 Uiso 1 1 calc R
C53 C 0.8464(3) 0.82899(19) -0.0702(2) 0.0469(14) Uani 1 1 d .
H53A H 0.8787 0.8735 -0.0554 0.070 Uiso 1 1 calc R
H53B H 0.7748 0.8314 -0.1210 0.070 Uiso 1 1 calc R
H53C H 0.8939 0.7994 -0.0780 0.070 Uiso 1 1 calc R
C54 C 0.7933(3) 0.73042(19) -0.0187(2) 0.0441(14) Uani 1 1 d .
H54A H 0.8500 0.7017 -0.0157 0.066 Uiso 1 1 calc R
H54B H 0.7276 0.7275 -0.0735 0.066 Uiso 1 1 calc R
H54C H 0.7766 0.7161 0.0221 0.066 Uiso 1 1 calc R

loop_
_atom_site_aniso_label
_atom_site_aniso_U_11
_atom_site_aniso_U_22
_atom_site_aniso_U_33
_atom_site_aniso_U_23
_atom_site_aniso_U_13
_atom_site_aniso_U_12
N1 0.045(3) 0.029(3) 0.036(3) 0.005(2) 0.021(2) 0.003(2)
N2 0.034(3) 0.036(3) 0.045(3) 0.001(2) 0.023(3) -0.005(2)
N3 0.044(3) 0.041(3) 0.044(3) -0.003(2) 0.028(3) -0.007(2)
N4 0.045(3) 0.030(3) 0.034(3) 0.004(2) 0.024(2) 0.005(2)
N5 0.035(3) 0.035(3) 0.037(3) -0.001(2) 0.019(2) 0.001(2)
N6 0.034(3) 0.037(3) 0.033(3) -0.012(2) 0.015(2) -0.004(2)
O1 0.035(2) 0.062(3) 0.054(2) -0.0030(19) 0.025(2) -0.0087(19)
O2 0.036(2) 0.048(2) 0.038(2) 0.0004(19) 0.0195(18) 0.0023(19)
C1 0.037(3) 0.038(4) 0.051(4) -0.004(3) 0.023(3) -0.008(3)
C2 0.048(4) 0.032(4) 0.048(4) -0.002(3) 0.023(3) 0.000(3)
C3 0.053(4) 0.052(4) 0.037(4) 0.000(3) 0.020(3) -0.006(3)
C4 0.062(4) 0.057(4) 0.043(4) -0.015(3) 0.022(3) -0.005(3)
C5 0.069(4) 0.050(4) 0.067(4) -0.006(4) 0.046(4) -0.004(3)
C6 0.045(4) 0.044(4) 0.050(4) -0.004(3) 0.027(3) -0.006(3)
C7 0.051(4) 0.046(4) 0.045(4) 0.005(3) 0.025(3) -0.002(3)
C8 0.061(4) 0.054(4) 0.076(4) 0.015(3) 0.035(4) 0.012(3)
C9 0.066(4) 0.052(4) 0.093(5) 0.001(4) 0.036(4) -0.011(3)
C10 0.058(4) 0.035(3) 0.075(4) -0.009(3) 0.044(4) -0.003(3)
C11 0.053(4) 0.043(4) 0.090(4) 0.013(3) 0.040(4) 0.007(3)
C12 0.075(4) 0.047(4) 0.084(4) 0.000(3) 0.053(4) 0.002(3)
C13 0.041(4) 0.030(3) 0.044(4) 0.001(3) 0.023(3) -0.003(3)
C14 0.039(3) 0.053(4) 0.054(4) -0.007(3) 0.028(3) -0.006(3)
C15 0.033(3) 0.035(3) 0.042(4) 0.001(3) 0.016(3) -0.004(3)
C16 0.038(3) 0.045(3) 0.053(4) -0.002(3) 0.021(3) -0.003(3)
C17 0.038(3) 0.051(4) 0.061(4) 0.005(3) 0.028(3) -0.005(3)
C18 0.032(4) 0.051(4) 0.039(4) -0.007(3) 0.021(3) 0.003(3)
C19 0.040(4) 0.037(4) 0.041(4) -0.001(3) 0.026(3) 0.002(3)
C20 0.037(4) 0.058(4) 0.053(4) 0.002(3) 0.020(3) 0.000(3)
C21 0.044(4) 0.050(4) 0.062(4) 0.008(3) 0.023(3) 0.015(3)
C22 0.054(4) 0.052(4) 0.062(4) 0.001(3) 0.032(4) 0.007(3)
C23 0.042(4) 0.040(4) 0.045(4) -0.002(3) 0.024(3) 0.002(3)
C24 0.037(4) 0.044(4) 0.036(3) 0.004(3) 0.020(3) 0.011(3)
C25 0.051(4) 0.047(4) 0.053(4) -0.006(3) 0.034(3) -0.003(3)
C26 0.042(3) 0.049(4) 0.063(4) -0.005(3) 0.025(3) -0.002(3)
C27 0.077(4) 0.040(4) 0.074(4) 0.010(3) 0.047(4) -0.001(3)
C28 0.033(3) 0.039(4) 0.035(3) 0.003(3) 0.011(3) 0.001(3)
C29 0.048(4) 0.034(3) 0.047(4) -0.002(3) 0.027(3) -0.002(3)
C30 0.044(3) 0.036(3) 0.047(4) 0.006(3) 0.025(3) -0.006(3)
C31 0.059(4) 0.035(3) 0.044(4) -0.002(3) 0.025(3) -0.003(3)
C32 0.058(4) 0.043(4) 0.044(4) -0.006(3) 0.027(3) 0.005(3)
C33 0.044(4) 0.036(3) 0.032(3) 0.002(3) 0.015(3) -0.001(3)
C34 0.056(4) 0.039(4) 0.061(4) 0.003(3) 0.040(4) -0.011(3)
C35 0.068(4) 0.066(4) 0.054(4) -0.004(3) 0.044(4) -0.005(3)
C36 0.064(4) 0.039(3) 0.073(4) 0.007(3) 0.047(4) 0.008(3)
C37 0.057(4) 0.040(3) 0.036(4) -0.002(3) 0.027(3) -0.004(3)
C38 0.138(6) 0.071(5) 0.059(4) -0.026(3) 0.069(4) -0.030(4)
C39 0.086(5) 0.063(4) 0.083(5) 0.001(4) 0.061(4) 0.002(4)
C40 0.037(3) 0.036(3) 0.043(4) 0.001(3) 0.027(3) 0.001(3)
C41 0.044(3) 0.046(4) 0.056(4) 0.009(3) 0.022(3) -0.003(3)
C42 0.028(3) 0.037(3) 0.047(4) 0.004(3) 0.023(3) 0.002(3)
C43 0.048(3) 0.033(3) 0.047(4) -0.007(3) 0.028(3) 0.000(3)
C44 0.052(4) 0.042(3) 0.039(3) 0.009(3) 0.027(3) 0.004(3)
C45 0.038(4) 0.022(3) 0.051(4) 0.006(3) 0.018(3) 0.000(3)
C46 0.038(3) 0.025(3) 0.034(3) 0.005(3) 0.019(3) 0.008(3)
C47 0.035(3) 0.032(3) 0.041(4) 0.005(3) 0.017(3) 0.005(3)
C48 0.037(4) 0.046(4) 0.055(4) 0.001(3) 0.026(3) 0.004(3)
C49 0.046(3) 0.040(3) 0.040(4) 0.008(3) 0.027(3) 0.007(3)
C50 0.034(3) 0.026(3) 0.039(4) 0.001(3) 0.017(3) 0.004(3)
C51 0.030(3) 0.017(3) 0.058(4) 0.005(3) 0.024(3) 0.008(2)
C52 0.043(3) 0.029(3) 0.044(3) -0.005(3) 0.024(3) -0.004(3)
C53 0.045(3) 0.041(3) 0.048(3) 0.002(3) 0.020(3) 0.000(3)
C54 0.047(3) 0.043(3) 0.039(3) 0.000(3) 0.021(3) -0.008(3)

loop_
_atom_type_symbol
_atom_type_description
_atom_type_scat_dispersion_real
_atom_type_scat_dispersion_imag
_atom_type_scat_source
C C 0.0033 0.0016 'International Tables Vol C Tables 4.2.6.8 and 6.1.1.4'
H H 0.0000 0.0000 'International Tables Vol C Tables 4.2.6.8 and 6.1.1.4'
N N 0.0061 0.0033 'International Tables Vol C Tables 4.2.6.8 and 6.1.1.4'
O O 0.0106 0.0060 'International Tables Vol C Tables 4.2.6.8 and 6.1.1.4'

loop_
_geom_angle_atom_site_label_1
_geom_angle_atom_site_label_2
_geom_angle_atom_site_label_3
_geom_angle
C13 N1 C1 119.4(4)
C24 N2 C15 118.7(4)
C24 N2 H2N 116(2)
C15 N2 H2N 119(2)
C18 N3 C15 123.2(4)
C18 N3 C17 117.6(4)
C15 N3 C17 116.1(4)
C40 N4 C28 122.6(4)
C45 N5 C42 120.0(4)
C45 N5 C44 115.8(4)
C42 N5 C44 118.7(4)
C51 N6 C42 118.2(4)
C51 N6 H6N 119(3)
C42 N6 H6N 117(3)
C2 C1 C6 120.1(5)
C2 C1 N1 120.4(5)
C6 C1 N1 119.4(5)
C1 C2 C3 119.1(5)
C1 C2 C7 120.7(5)
C3 C2 C7 120.1(5)
C4 C3 C2 121.3(5)
C4 C3 H3 119.4
C2 C3 H3 119.4
C3 C4 C5 119.4(5)
C3 C4 H4 120.3
C5 C4 H4 120.3
C6 C5 C4 120.1(5)
C6 C5 H5 119.9
C4 C5 H5 119.9
C1 C6 C5 120.0(5)
C1 C6 C10 119.0(5)
C5 C6 C10 121.0(5)
C8 C7 C9 110.4(4)
C8 C7 C2 110.9(4)
C9 C7 C2 112.1(4)
C8 C7 H7 107.8
C9 C7 H7 107.8
C2 C7 H7 107.8
C7 C8 H8A 109.5
C7 C8 H8B 109.5
H8A C8 H8B 109.5
C7 C8 H8C 109.5
H8A C8 H8C 109.5
H8B C8 H8C 109.5
C7 C9 H9A 109.5
C7 C9 H9B 109.5
H9A C9 H9B 109.5
C7 C9 H9C 109.5
H9A C9 H9C 109.5
H9B C9 H9C 109.5
C12 C10 C11 109.4(4)
C12 C10 C6 115.7(4)
C11 C10 C6 107.9(4)
C12 C10 H10 107.9
C11 C10 H10 107.9
C6 C10 H10 107.9
C10 C11 H11A 109.5
C10 C11 H11B 109.5
H11A C11 H11B 109.5
C10 C11 H11C 109.5
H11A C11 H11C 109.5
H11B C11 H11C 109.5
C10 C12 H12A 109.5
C10 C12 H12B 109.5
H12A C12 H12B 109.5
C10 C12 H12C 109.5
H12A C12 H12C 109.5
H12B C12 H12C 109.5
N1 C13 C14 126.6(5)
N1 C13 C15 117.4(5)
C14 C13 C15 115.9(4)
C13 C14 H14A 109.5
C13 C14 H14B 109.5
H14A C14 H14B 109.5
C13 C14 H14C 109.5
H14A C14 H14C 109.5
H14B C14 H14C 109.5
N2 C15 N3 107.8(4)
N2 C15 C16 108.2(4)
N3 C15 C16 109.7(4)
N2 C15 C13 108.9(4)
N3 C15 C13 110.8(4)
C16 C15 C13 111.4(4)
C15 C16 H16A 109.5
C15 C16 H16B 109.5
H16A C16 H16B 109.5
C15 C16 H16C 109.5
H16A C16 H16C 109.5
H16B C16 H16C 109.5
N3 C17 H17A 109.5
N3 C17 H17B 109.5
H17A C17 H17B 109.5
N3 C17 H17C 109.5
H17A C17 H17C 109.5
H17B C17 H17C 109.5
O1 C18 N3 121.5(5)
O1 C18 C19 122.9(5)
N3 C18 C19 115.5(5)
C20 C19 C24 121.3(5)
C20 C19 C18 118.9(5)
C24 C19 C18 119.7(5)
C19 C20 C21 120.3(5)
C19 C20 H20 119.9
C21 C20 H20 119.9
C20 C21 C22 118.8(5)
C20 C21 H21 120.6
C22 C21 H21 120.6
C23 C22 C21 122.8(5)
C23 C22 H22 118.6
C21 C22 H22 118.6
C22 C23 C24 116.8(5)
C22 C23 C25 121.7(5)
C24 C23 C25 121.5(5)
N2 C24 C19 117.9(5)
N2 C24 C23 122.0(5)
C19 C24 C23 120.0(5)
C23 C25 C27 113.8(4)
C23 C25 C26 110.1(4)
C27 C25 C26 109.6(4)
C23 C25 H25 107.7
C27 C25 H25 107.7
C26 C25 H25 107.7
C25 C26 H26A 109.5
C25 C26 H26B 109.5
H26A C26 H26B 109.5
C25 C26 H26C 109.5
H26A C26 H26C 109.5
H26B C26 H26C 109.5
C25 C27 H27A 109.5
C25 C27 H27B 109.5
H27A C27 H27B 109.5
C25 C27 H27C 109.5
H27A C27 H27C 109.5
H27B C27 H27C 109.5
C33 C28 C29 119.5(5)
C33 C28 N4 118.5(5)
C29 C28 N4 121.5(5)
C30 C29 C28 119.4(5)
C30 C29 C34 119.4(5)
C28 C29 C34 121.2(5)
C31 C30 C29 121.6(5)
C31 C30 H30 119.2
C29 C30 H30 119.2
C30 C31 C32 118.6(5)
C30 C31 H31 120.7
C32 C31 H31 120.7
C33 C32 C31 121.4(5)
C33 C32 H32 119.3
C31 C32 H32 119.3
C32 C33 C28 119.5(5)
C32 C33 C37 121.7(5)
C28 C33 C37 118.7(5)
C35 C34 C29 111.7(4)
C35 C34 C36 110.9(4)
C29 C34 C36 109.6(4)
C35 C34 H34 108.1
C29 C34 H34 108.1
C36 C34 H34 108.1
C34 C35 H35A 109.5
C34 C35 H35B 109.5
H35A C35 H35B 109.5
C34 C35 H35C 109.5
H35A C35 H35C 109.5
H35B C35 H35C 109.5
C34 C36 H36A 109.5
C34 C36 H36B 109.5
H36A C36 H36B 109.5
C34 C36 H36C 109.5
H36A C36 H36C 109.5
H36B C36 H36C 109.5
C33 C37 C38 115.6(4)
C33 C37 C39 111.1(4)
C38 C37 C39 109.0(4)
C33 C37 H37 106.9
C38 C37 H37 106.9
C39 C37 H37 106.9
C37 C38 H38A 109.5
C37 C38 H38B 109.5
H38A C38 H38B 109.5
C37 C38 H38C 109.5
H38A C38 H38C 109.5
H38B C38 H38C 109.5
C37 C39 H39A 109.5
C37 C39 H39B 109.5
H39A C39 H39B 109.5
C37 C39 H39C 109.5
H39A C39 H39C 109.5
H39B C39 H39C 109.5
N4 C40 C41 126.7(4)
N4 C40 C42 117.7(5)
C41 C40 C42 115.5(4)
C40 C41 H41A 109.5
C40 C41 H41B 109.5
H41A C41 H41B 109.5
C40 C41 H41C 109.5
H41A C41 H41C 109.5
H41B C41 H41C 109.5
N6 C42 N5 106.9(4)
N6 C42 C43 108.5(4)
N5 C42 C43 110.1(4)
N6 C42 C40 110.0(4)
N5 C42 C40 109.9(4)
C43 C42 C40 111.4(4)
C42 C43 H43A 109.5
C42 C43 H43B 109.5
H43A C43 H43B 109.5
C42 C43 H43C 109.5
H43A C43 H43C 109.5
H43B C43 H43C 109.5
N5 C44 H44A 109.5
N5 C44 H44B 109.5
H44A C44 H44B 109.5
N5 C44 H44C 109.5
H44A C44 H44C 109.5
H44B C44 H44C 109.5
O2 C45 N5 123.1(5)
O2 C45 C46 121.3(5)
N5 C45 C46 115.4(5)
C47 C46 C51 119.6(5)
C47 C46 C45 119.7(5)
C51 C46 C45 120.5(5)
C48 C47 C46 121.0(5)
C48 C47 H47 119.5
C46 C47 H47 119.5
C47 C48 C49 118.0(5)
C47 C48 H48 121.0
C49 C48 H48 121.0
C50 C49 C48 124.2(5)
C50 C49 H49 117.9
C48 C49 H49 117.9
C49 C50 C51 116.1(4)
C49 C50 C52 123.2(5)
C51 C50 C52 120.7(4)
N6 C51 C46 116.9(5)
N6 C51 C50 122.0(5)
C46 C51 C50 121.1(5)
C50 C52 C54 110.3(4)
C50 C52 C53 111.5(4)
C54 C52 C53 110.9(4)
C50 C52 H52 108.0
C54 C52 H52 108.0
C53 C52 H52 108.0
C52 C53 H53A 109.5
C52 C53 H53B 109.5
H53A C53 H53B 109.5
C52 C53 H53C 109.5
H53A C53 H53C 109.5
H53B C53 H53C 109.5
C52 C54 H54A 109.5
C52 C54 H54B 109.5
H54A C54 H54B 109.5
C52 C54 H54C 109.5
H54A C54 H54C 109.5
H54B C54 H54C 109.5

loop_
_geom_bond_atom_site_label_1
_geom_bond_atom_site_label_2
_geom_bond_distance
N1 C13 1.248(5)
N1 C1 1.426(5)
N2 C24 1.378(5)
N2 C15 1.440(5)
N2 H2N 0.98(3)
N3 C18 1.342(5)
N3 C15 1.445(5)
N3 C17 1.472(5)
N4 C40 1.247(5)
N4 C28 1.409(5)
N5 C45 1.335(5)
N5 C42 1.448(5)
N5 C44 1.452(4)
N6 C51 1.359(5)
N6 C42 1.444(5)
N6 H6N 0.87(3)
O1 C18 1.222(5)
O2 C45 1.215(5)
C1 C2 1.383(6)
C1 C6 1.383(6)
C2 C3 1.390(6)
C2 C7 1.507(6)
C3 C4 1.365(5)
C3 H3 0.9500
C4 C5 1.387(6)
C4 H4 0.9500
C5 C6 1.386(6)
C5 H5 0.9500
C6 C10 1.532(6)
C7 C8 1.496(5)
C7 C9 1.498(5)
C7 H7 1.0000
C8 H8A 0.9800
C8 H8B 0.9800
C8 H8C 0.9800
C9 H9A 0.9800
C9 H9B 0.9800
C9 H9C 0.9800
C10 C12 1.494(5)
C10 C11 1.513(5)
C10 H10 1.0000
C11 H11A 0.9800
C11 H11B 0.9800
C11 H11C 0.9800
C12 H12A 0.9800
C12 H12B 0.9800
C12 H12C 0.9800
C13 C14 1.501(5)
C13 C15 1.536(6)
C14 H14A 0.9800
C14 H14B 0.9800
C14 H14C 0.9800
C15 C16 1.519(5)
C16 H16A 0.9800
C16 H16B 0.9800
C16 H16C 0.9800
C17 H17A 0.9800
C17 H17B 0.9800
C17 H17C 0.9800
C18 C19 1.476(6)
C19 C20 1.347(5)
C19 C24 1.394(5)
C20 C21 1.363(6)
C20 H20 0.9500
C21 C22 1.394(5)
C21 H21 0.9500
C22 C23 1.373(5)
C22 H22 0.9500
C23 C24 1.397(6)
C23 C25 1.498(5)
C25 C27 1.518(5)
C25 C26 1.519(5)
C25 H25 1.0000
C26 H26A 0.9800
C26 H26B 0.9800
C26 H26C 0.9800
C27 H27A 0.9800
C27 H27B 0.9800
C27 H27C 0.9800
C28 C33 1.383(5)
C28 C29 1.396(5)
C29 C30 1.363(5)
C29 C34 1.522(5)
C30 C31 1.359(5)
C30 H30 0.9500
C31 C32 1.390(5)
C31 H31 0.9500
C32 C33 1.356(5)
C32 H32 0.9500
C33 C37 1.494(5)
C34 C35 1.517(5)
C34 C36 1.523(5)
C34 H34 1.0000
C35 H35A 0.9800
C35 H35B 0.9800
C35 H35C 0.9800
C36 H36A 0.9800
C36 H36B 0.9800
C36 H36C 0.9800
C37 C38 1.502(5)
C37 C39 1.523(5)
C37 H37 1.0000
C38 H38A 0.9800
C38 H38B 0.9800
C38 H38C 0.9800
C39 H39A 0.9800
C39 H39B 0.9800
C39 H39C 0.9800
C40 C41 1.507(5)
C40 C42 1.537(6)
C41 H41A 0.9800
C41 H41B 0.9800
C41 H41C 0.9800
C42 C43 1.519(5)
C43 H43A 0.9800
C43 H43B 0.9800
C43 H43C 0.9800
C44 H44A 0.9800
C44 H44B 0.9800
C44 H44C 0.9800
C45 C46 1.480(6)
C46 C47 1.375(5)
C46 C51 1.381(5)
C47 C48 1.368(5)
C47 H47 0.9500
C48 C49 1.374(5)
C48 H48 0.9500
C49 C50 1.369(5)
C49 H49 0.9500
C50 C51 1.408(5)
C50 C52 1.498(5)
C52 C54 1.522(5)
C52 C53 1.529(5)
C52 H52 1.0000
C53 H53A 0.9800
C53 H53B 0.9800
C53 H53C 0.9800
C54 H54A 0.9800
C54 H54B 0.9800
C54 H54C 0.9800

loop_
_geom_torsion_atom_site_label_1
_geom_torsion_atom_site_label_2
_geom_torsion_atom_site_label_3
_geom_torsion_atom_site_label_4
_geom_torsion
C13 N1 C1 C2 87.8(6)
C13 N1 C1 C6 -95.7(6)
C6 C1 C2 C3 -0.8(8)
N1 C1 C2 C3 175.6(4)
C6 C1 C2 C7 -178.9(4)
N1 C1 C2 C7 -2.4(7)
C1 C2 C3 C4 0.6(8)
C7 C2 C3 C4 178.7(5)
C2 C3 C4 C5 -0.3(8)
C3 C4 C5 C6 0.2(8)
C2 C1 C6 C5 0.7(8)
N1 C1 C6 C5 -175.8(4)
C2 C1 C6 C10 178.0(4)
N1 C1 C6 C10 1.6(7)
C4 C5 C6 C1 -0.4(8)
C4 C5 C6 C10 -177.7(5)
C1 C2 C7 C8 118.5(5)
C3 C2 C7 C8 -59.6(6)
C1 C2 C7 C9 -117.7(5)
C3 C2 C7 C9 64.3(6)
C1 C6 C10 C12 164.1(4)
C5 C6 C10 C12 -18.6(7)
C1 C6 C10 C11 -73.1(6)
C5 C6 C10 C11 104.2(5)
C1 N1 C13 C14 1.2(7)
C1 N1 C13 C15 -175.1(4)
C24 N2 C15 N3 47.2(6)
C24 N2 C15 C16 165.7(4)
C24 N2 C15 C13 -73.1(5)
C18 N3 C15 N2 -41.1(6)
C17 N3 C15 N2 159.4(4)
C18 N3 C15 C16 -158.7(4)
C17 N3 C15 C16 41.8(5)
C18 N3 C15 C13 78.0(5)
C17 N3 C15 C13 -81.6(5)
N1 C13 C15 N2 102.4(5)
C14 C13 C15 N2 -74.2(5)
N1 C13 C15 N3 -16.0(6)
C14 C13 C15 N3 167.4(4)
N1 C13 C15 C16 -138.3(4)
C14 C13 C15 C16 45.0(5)
C15 N3 C18 O1 -167.9(4)
C17 N3 C18 O1 -8.6(7)
C15 N3 C18 C19 15.3(7)
C17 N3 C18 C19 174.6(4)
O1 C18 C19 C20 9.3(7)
N3 C18 C19 C20 -173.9(4)
O1 C18 C19 C24 -168.9(4)
N3 C18 C19 C24 7.9(7)
C24 C19 C20 C21 1.1(8)
C18 C19 C20 C21 -177.1(4)
C19 C20 C21 C22 0.3(8)
C20 C21 C22 C23 -1.0(8)
C21 C22 C23 C24 0.2(7)
C21 C22 C23 C25 -179.7(5)
C15 N2 C24 C19 -28.6(6)
C15 N2 C24 C23 154.0(4)
C20 C19 C24 N2 -179.2(4)
C18 C19 C24 N2 -1.1(6)
C20 C19 C24 C23 -1.8(7)
C18 C19 C24 C23 176.3(4)
C22 C23 C24 N2 178.4(4)
C25 C23 C24 N2 -1.6(7)
C22 C23 C24 C19 1.1(7)
C25 C23 C24 C19 -178.9(4)
C22 C23 C25 C27 19.9(7)
C24 C23 C25 C27 -160.1(4)
C22 C23 C25 C26 -103.6(5)
C24 C23 C25 C26 76.4(6)
C40 N4 C28 C33 109.4(5)
C40 N4 C28 C29 -78.6(6)
C33 C28 C29 C30 -1.5(7)
N4 C28 C29 C30 -173.4(4)
C33 C28 C29 C34 179.3(4)
N4 C28 C29 C34 7.4(7)
C28 C29 C30 C31 0.9(7)
C34 C29 C30 C31 -179.9(4)
C29 C30 C31 C32 -1.0(8)
C30 C31 C32 C33 1.7(8)
C31 C32 C33 C28 -2.3(8)
C31 C32 C33 C37 179.5(4)
C29 C28 C33 C32 2.2(7)
N4 C28 C33 C32 174.3(4)
C29 C28 C33 C37 -179.5(4)
N4 C28 C33 C37 -7.4(7)
C30 C29 C34 C35 -62.1(6)
C28 C29 C34 C35 117.0(5)
C30 C29 C34 C36 61.3(6)
C28 C29 C34 C36 -119.6(5)
C32 C33 C37 C38 -25.6(7)
C28 C33 C37 C38 156.2(4)
C32 C33 C37 C39 99.2(5)
C28 C33 C37 C39 -79.0(5)
C28 N4 C40 C41 -0.4(8)
C28 N4 C40 C42 176.7(4)
C51 N6 C42 N5 -52.2(5)
C51 N6 C42 C43 -170.9(4)
C51 N6 C42 C40 67.1(5)
C45 N5 C42 N6 48.7(6)
C44 N5 C42 N6 -158.7(4)
C45 N5 C42 C43 166.4(4)
C44 N5 C42 C43 -41.0(5)
C45 N5 C42 C40 -70.6(5)
C44 N5 C42 C40 82.0(5)
N4 C40 C42 N6 -112.4(5)
C41 C40 C42 N6 65.0(5)
N4 C40 C42 N5 5.0(6)
C41 C40 C42 N5 -177.6(4)
N4 C40 C42 C43 127.3(5)
C41 C40 C42 C43 -55.3(5)
C42 N5 C45 O2 163.0(4)
C44 N5 C45 O2 9.6(7)
C42 N5 C45 C46 -21.2(6)
C44 N5 C45 C46 -174.6(4)
O2 C45 C46 C47 -6.8(7)
N5 C45 C46 C47 177.4(4)
O2 C45 C46 C51 168.5(4)
N5 C45 C46 C51 -7.3(6)
C51 C46 C47 C48 -0.6(7)
C45 C46 C47 C48 174.8(4)
C46 C47 C48 C49 1.3(7)
C47 C48 C49 C50 -1.8(7)
C48 C49 C50 C51 1.4(7)
C48 C49 C50 C52 -179.7(4)
C42 N6 C51 C46 28.1(6)
C42 N6 C51 C50 -153.0(4)
C47 C46 C51 N6 179.1(4)
C45 C46 C51 N6 3.7(6)
C47 C46 C51 C50 0.2(7)
C45 C46 C51 C50 -175.2(4)
C49 C50 C51 N6 -179.4(4)
C52 C50 C51 N6 1.6(7)
C49 C50 C51 C46 -0.6(7)
C52 C50 C51 C46 -179.5(4)
C49 C50 C52 C54 94.0(5)
C51 C50 C52 C54 -87.1(5)
C49 C50 C52 C53 -29.6(6)
C51 C50 C52 C53 149.2(4)
